data_7129097
loop_
_publ_author_name
'Chen, Xiangtao'
'Yu, Lei'
'Wang, Huijing'
'Zhang, Wen'
'Tang, Pei'
'Chen, Fener'

_publ_section_title
;
 Stereoselective total synthesis of (+-)-vindeburnol and
 (+-)-16-<i>epi</i>-vindeburnol.
;
_journal_issue 88
_journal_name_full 'Chemical communications (Cambridge, England)'
_journal_page_first 11669
_journal_page_last 11672
_journal_paper_doi 10.1039/d1cc04980a
_journal_volume 57
_journal_year 2021
_chemical_formula_sum 'C17 H20 N2 O2'
_chemical_formula_weight 284.35
_space_group_crystal_system monoclinic
_space_group_IT_number 14
_space_group_name_Hall '-P 2yn'
_space_group_name_H-M_alt 'P 1 21/n 1'
_atom_sites_solution_hydrogens geom
_audit_block_doi 10.5517/ccdc.csd.cc28lv7z
_audit_creation_method SHELXL-2014/7
_audit_update_record
;
2021-08-13 deposited with the CCDC.	2021-10-06 downloaded from the CCDC.
;
_cell_angle_alpha 90
_cell_angle_beta 101.241(2)
_cell_angle_gamma 90
_cell_formula_units_Z 4
_cell_length_a 10.0470(2)
_cell_length_b 11.20580(19)
_cell_length_c 13.1505(3)
_cell_measurement_temperature 293(2)
_cell_volume 1452.14(5)
_computing_structure_refinement 'SHELXL-2014/7 (Sheldrick, 2014)'
_diffrn_ambient_temperature 293(2)
_diffrn_measured_fraction_theta_full 0.998
_diffrn_measured_fraction_theta_max 0.979
_diffrn_radiation_type CuK\a
_diffrn_radiation_wavelength 1.54184
_diffrn_reflns_av_R_equivalents 0.0349
_diffrn_reflns_av_unetI/netI 0.0338
_diffrn_reflns_Laue_measured_fraction_full 0.998
_diffrn_reflns_Laue_measured_fraction_max 0.979
_diffrn_reflns_limit_h_max 12
_diffrn_reflns_limit_h_min -11
_diffrn_reflns_limit_k_max 8
_diffrn_reflns_limit_k_min -13
_diffrn_reflns_limit_l_max 15
_diffrn_reflns_limit_l_min -14
_diffrn_reflns_number 7040
_diffrn_reflns_point_group_measured_fraction_full 0.998
_diffrn_reflns_point_group_measured_fraction_max 0.979
_diffrn_reflns_theta_full 67.684
_diffrn_reflns_theta_max 71.396
_diffrn_reflns_theta_min 5.089
_exptl_absorpt_coefficient_mu 0.687
_exptl_crystal_density_diffrn 1.301
_exptl_crystal_F_000 608
_refine_diff_density_max 0.259
_refine_diff_density_min -0.425
_refine_diff_density_rms 0.103
_refine_ls_extinction_method none
_refine_ls_goodness_of_fit_ref 1.060
_refine_ls_hydrogen_treatment constr
_refine_ls_matrix_type full
_refine_ls_number_parameters 191
_refine_ls_number_reflns 2768
_refine_ls_number_restraints 0
_refine_ls_restrained_S_all 1.060
_refine_ls_R_factor_all 0.0711
_refine_ls_R_factor_gt 0.0648
_refine_ls_shift/su_max 0.000
_refine_ls_shift/su_mean 0.000
_refine_ls_structure_factor_coef Fsqd
_refine_ls_weighting_details 'w=1/[\s^2^(Fo^2^)+(0.1145P)^2^+0.0703P] where P=(Fo^2^+2Fc^2^)/3'
_refine_ls_weighting_scheme calc
_refine_ls_wR_factor_gt 0.1612
_refine_ls_wR_factor_ref 0.1710
_reflns_Friedel_coverage 0.000
_reflns_number_gt 2381
_reflns_number_total 2768
_reflns_threshold_expression 'I > 2\s(I)'
_cod_data_source_file d1cc04980a2.cif
_cod_data_source_block cfe-cxt-200424b-a
_cod_depositor_comments 'Adding full bibliography for 7129096--7129098.cif.'
_cod_original_cell_volume 1452.15(6)
_cod_original_sg_symbol_H-M 'P 21/n'
_cod_database_code 7129097
_shelx_shelxl_version_number 2014/7
_shelx_space_group_comment
;
The symmetry employed for this shelxl refinement is uniquely defined
by the following loop, which should always be used as a source of
symmetry information in preference to the above space-group names.
They are only intended as comments.
;

loop_
_space_group_symop_operation_xyz
'x, y, z'
'-x+1/2, y+1/2, -z+1/2'
'-x, -y, -z'
'x-1/2, -y-1/2, z-1/2'

loop_
_atom_site_label
_atom_site_type_symbol
_atom_site_fract_x
_atom_site_fract_y
_atom_site_fract_z
_atom_site_U_iso_or_equiv
_atom_site_adp_type
_atom_site_occupancy
_atom_site_site_symmetry_order
_atom_site_calc_flag
_atom_site_refinement_flags_posn
_atom_site_refinement_flags_adp
_atom_site_refinement_flags_occupancy
_atom_site_disorder_assembly
_atom_site_disorder_group
O001 O 0.30268(13) 0.68947(10) 0.52194(12) 0.0584(4) Uani 1 1 d . . . . .
H001 H 0.2226 0.7037 0.5217 0.088 Uiso 1 1 calc R U . . .
N002 N 0.55754(14) 0.15103(11) 0.58820(11) 0.0430(3) Uani 1 1 d . . . . .
H002 H 0.5991 0.2090 0.5650 0.052 Uiso 1 1 calc R U . . .
O003 O -0.04100(14) 0.22753(12) 0.49147(16) 0.0757(5) Uani 1 1 d . . . . .
N004 N 0.18496(14) 0.20218(12) 0.54188(12) 0.0473(4) Uani 1 1 d . . . . .
C005 C 0.32432(15) 0.23921(13) 0.53506(12) 0.0380(4) Uani 1 1 d . . . . .
H005 H 0.3295 0.2436 0.4615 0.046 Uiso 1 1 calc R U . . .
C006 C 0.42014(16) 0.14347(13) 0.58412(12) 0.0394(4) Uani 1 1 d . . . . .
C007 C 0.36154(17) 0.36255(13) 0.58342(13) 0.0439(4) Uani 1 1 d . . . . .
H00A H 0.3289 0.3673 0.6480 0.053 Uiso 1 1 calc R U . . .
H00B H 0.4597 0.3690 0.6001 0.053 Uiso 1 1 calc R U . . .
C008 C 0.30549(16) 0.46933(13) 0.51599(13) 0.0413(4) Uani 1 1 d . . . . .
H008 H 0.3506 0.4718 0.4563 0.050 Uiso 1 1 calc R U . . .
C009 C 0.61710(18) 0.04970(14) 0.63590(13) 0.0454(4) Uani 1 1 d . . . . .
C00A C 0.38822(18) 0.04080(14) 0.62863(13) 0.0445(4) Uani 1 1 d . . . . .
C00B C 0.51368(19) -0.02152(13) 0.66370(12) 0.0465(4) Uani 1 1 d . . . . .
C00C C 0.09978(18) 0.35360(15) 0.41170(15) 0.0515(4) Uani 1 1 d . . . . .
H00C H 0.0159 0.3728 0.3643 0.062 Uiso 1 1 calc R U . . .
H00D H 0.1656 0.3280 0.3711 0.062 Uiso 1 1 calc R U . . .
C00D C 0.07523(17) 0.25454(14) 0.48292(17) 0.0516(5) Uani 1 1 d . . . . .
C00E C 0.15304(17) 0.46489(13) 0.47531(14) 0.0460(4) Uani 1 1 d . . . . .
H00E H 0.1273 0.5348 0.4325 0.055 Uiso 1 1 calc R U . . .
H00F H 0.1078 0.4701 0.5339 0.055 Uiso 1 1 calc R U . . .
C00F C 0.34126(18) 0.58350(14) 0.57858(15) 0.0503(4) Uani 1 1 d . . . . .
H00G H 0.2974 0.5817 0.6381 0.060 Uiso 1 1 calc R U . . .
H00H H 0.4385 0.5853 0.6044 0.060 Uiso 1 1 calc R U . . .
C00G C 0.7531(2) 0.01652(17) 0.65871(16) 0.0588(5) Uani 1 1 d . . . . .
H00I H 0.8200 0.0634 0.6389 0.071 Uiso 1 1 calc R U . . .
C00H C 0.2460(2) 0.01125(16) 0.63471(16) 0.0574(5) Uani 1 1 d . . . . .
H00J H 0.2435 -0.0303 0.6990 0.069 Uiso 1 1 calc R U . . .
H00K H 0.2065 -0.0402 0.5774 0.069 Uiso 1 1 calc R U . . .
C00I C 0.5503(3) -0.12888(16) 0.71699(15) 0.0627(6) Uani 1 1 d . . . . .
H00L H 0.4844 -0.1779 0.7358 0.075 Uiso 1 1 calc R U . . .
C00J C 0.1664(2) 0.12688(18) 0.62993(18) 0.0629(5) Uani 1 1 d . . . . .
H00M H 0.0708 0.1087 0.6237 0.075 Uiso 1 1 calc R U . . .
H00N H 0.1957 0.1707 0.6940 0.075 Uiso 1 1 calc R U . . .
C00K C 0.7845(3) -0.08972(19) 0.71243(18) 0.0717(7) Uani 1 1 d . . . . .
H00O H 0.8746 -0.1140 0.7297 0.086 Uiso 1 1 calc R U . . .
C00L C 0.6848(3) -0.16026(19) 0.74080(17) 0.0724(7) Uani 1 1 d . . . . .
H00P H 0.7095 -0.2307 0.7769 0.087 Uiso 1 1 calc R U . . .

loop_
_atom_site_aniso_label
_atom_site_aniso_U_11
_atom_site_aniso_U_22
_atom_site_aniso_U_33
_atom_site_aniso_U_23
_atom_site_aniso_U_13
_atom_site_aniso_U_12
O001 0.0457(7) 0.0353(6) 0.0969(10) 0.0119(6) 0.0201(7) 0.0004(5)
N002 0.0389(7) 0.0323(6) 0.0562(8) 0.0036(5) 0.0050(6) 0.0022(5)
O003 0.0380(7) 0.0495(7) 0.1383(15) 0.0034(8) 0.0139(8) -0.0020(5)
N004 0.0381(7) 0.0430(7) 0.0628(9) 0.0069(6) 0.0148(6) -0.0001(5)
C005 0.0363(8) 0.0354(7) 0.0427(8) 0.0031(6) 0.0084(6) 0.0010(6)
C006 0.0433(8) 0.0326(7) 0.0421(8) 0.0007(6) 0.0077(6) 0.0019(6)
C007 0.0445(8) 0.0363(8) 0.0491(9) 0.0018(6) 0.0049(6) 0.0032(6)
C008 0.0392(8) 0.0346(8) 0.0508(9) 0.0032(6) 0.0109(6) 0.0029(6)
C009 0.0514(9) 0.0348(7) 0.0454(8) -0.0044(6) -0.0023(7) 0.0066(6)
C00A 0.0540(10) 0.0355(8) 0.0447(8) 0.0014(6) 0.0117(7) -0.0003(6)
C00B 0.0649(11) 0.0327(8) 0.0403(8) -0.0012(6) 0.0063(7) 0.0068(7)
C00C 0.0416(9) 0.0457(9) 0.0619(10) -0.0005(8) -0.0029(7) 0.0059(7)
C00D 0.0384(9) 0.0369(8) 0.0781(12) -0.0083(8) 0.0083(8) -0.0006(6)
C00E 0.0403(8) 0.0354(8) 0.0616(10) 0.0042(7) 0.0082(7) 0.0039(6)
C00F 0.0469(9) 0.0360(8) 0.0660(11) 0.0004(7) 0.0059(8) 0.0007(6)
C00G 0.0536(10) 0.0474(9) 0.0682(11) -0.0126(8) -0.0062(9) 0.0121(8)
C00H 0.0649(12) 0.0440(9) 0.0685(12) 0.0117(8) 0.0258(9) -0.0038(8)
C00I 0.0965(16) 0.0389(9) 0.0511(10) 0.0051(7) 0.0104(10) 0.0099(9)
C00J 0.0593(11) 0.0571(11) 0.0810(14) 0.0153(10) 0.0355(10) 0.0024(9)
C00K 0.0770(14) 0.0563(12) 0.0688(13) -0.0135(10) -0.0176(11) 0.0288(10)
C00L 0.1050(18) 0.0479(10) 0.0557(11) 0.0039(9) -0.0057(11) 0.0286(12)

loop_
_atom_type_symbol
_atom_type_description
_atom_type_scat_dispersion_real
_atom_type_scat_dispersion_imag
_atom_type_scat_source
C C 0.0181 0.0091 'International Tables Vol C Tables 4.2.6.8 and 6.1.1.4'
H H 0.0000 0.0000 'International Tables Vol C Tables 4.2.6.8 and 6.1.1.4'
N N 0.0311 0.0180 'International Tables Vol C Tables 4.2.6.8 and 6.1.1.4'
O O 0.0492 0.0322 'International Tables Vol C Tables 4.2.6.8 and 6.1.1.4'

loop_
_geom_angle_atom_site_label_1
_geom_angle_atom_site_label_2
_geom_angle_atom_site_label_3
_geom_angle
_geom_angle_site_symmetry_1
_geom_angle_site_symmetry_3
_geom_angle_publ_flag
C00F O001 H001 109.5 . . ?
C006 N002 C009 108.13(13) . . ?
C006 N002 H002 125.9 . . ?
C009 N002 H002 125.9 . . ?
C00D N004 C00J 119.03(16) . . ?
C00D N004 C005 121.27(15) . . ?
C00J N004 C005 118.31(14) . . ?
N004 C005 C006 107.98(12) . . ?
N004 C005 C007 112.58(13) . . ?
C006 C005 C007 112.40(12) . . ?
N004 C005 H005 107.9 . . ?
C006 C005 H005 107.9 . . ?
C007 C005 H005 107.9 . . ?
C00A C006 N002 110.83(14) . . ?
C00A C006 C005 127.28(15) . . ?
N002 C006 C005 121.89(13) . . ?
C008 C007 C005 115.55(13) . . ?
C008 C007 H00A 108.4 . . ?
C005 C007 H00A 108.4 . . ?
C008 C007 H00B 108.4 . . ?
C005 C007 H00B 108.4 . . ?
H00A C007 H00B 107.5 . . ?
C00E C008 C00F 109.40(13) . . ?
C00E C008 C007 114.19(13) . . ?
C00F C008 C007 108.77(13) . . ?
C00E C008 H008 108.1 . . ?
C00F C008 H008 108.1 . . ?
C007 C008 H008 108.1 . . ?
N002 C009 C00G 129.81(18) . . ?
N002 C009 C00B 107.90(15) . . ?
C00G C009 C00B 122.27(16) . . ?
C006 C00A C00B 106.52(16) . . ?
C006 C00A C00H 121.55(16) . . ?
C00B C00A C00H 131.93(15) . . ?
C00I C00B C009 118.58(18) . . ?
C00I C00B C00A 134.81(19) . . ?
C009 C00B C00A 106.61(14) . . ?
C00D C00C C00E 109.99(15) . . ?
C00D C00C H00C 109.7 . . ?
C00E C00C H00C 109.7 . . ?
C00D C00C H00D 109.7 . . ?
C00E C00C H00D 109.7 . . ?
H00C C00C H00D 108.2 . . ?
O003 C00D N004 121.49(19) . . ?
O003 C00D C00C 120.77(17) . . ?
N004 C00D C00C 117.59(15) . . ?
C008 C00E C00C 115.93(13) . . ?
C008 C00E H00E 108.3 . . ?
C00C C00E H00E 108.3 . . ?
C008 C00E H00F 108.3 . . ?
C00C C00E H00F 108.3 . . ?
H00E C00E H00F 107.4 . . ?
O001 C00F C008 114.08(15) . . ?
O001 C00F H00G 108.7 . . ?
C008 C00F H00G 108.7 . . ?
O001 C00F H00H 108.7 . . ?
C008 C00F H00H 108.7 . . ?
H00G C00F H00H 107.6 . . ?
C00K C00G C009 117.1(2) . . ?
C00K C00G H00I 121.5 . . ?
C009 C00G H00I 121.5 . . ?
C00A C00H C00J 108.19(14) . . ?
C00A C00H H00J 110.1 . . ?
C00J C00H H00J 110.1 . . ?
C00A C00H H00K 110.1 . . ?
C00J C00H H00K 110.1 . . ?
H00J C00H H00K 108.4 . . ?
C00L C00I C00B 118.9(2) . . ?
C00L C00I H00L 120.5 . . ?
C00B C00I H00L 120.5 . . ?
N004 C00J C00H 112.04(16) . . ?
N004 C00J H00M 109.2 . . ?
C00H C00J H00M 109.2 . . ?
N004 C00J H00N 109.2 . . ?
C00H C00J H00N 109.2 . . ?
H00M C00J H00N 107.9 . . ?
C00L C00K C00G 121.5(2) . . ?
C00L C00K H00O 119.3 . . ?
C00G C00K H00O 119.3 . . ?
C00I C00L C00K 121.66(18) . . ?
C00I C00L H00P 119.2 . . ?
C00K C00L H00P 119.2 . . ?

loop_
_geom_bond_atom_site_label_1
_geom_bond_atom_site_label_2
_geom_bond_distance
_geom_bond_site_symmetry_2
_geom_bond_publ_flag
O001 C00F 1.415(2) . ?
O001 H001 0.8200 . ?
N002 C006 1.374(2) . ?
N002 C009 1.376(2) . ?
N002 H002 0.8600 . ?
O003 C00D 1.233(2) . ?
N004 C00D 1.352(2) . ?
N004 C00J 1.474(2) . ?
N004 C005 1.480(2) . ?
C005 C006 1.501(2) . ?
C005 C007 1.537(2) . ?
C005 H005 0.9800 . ?
C006 C00A 1.357(2) . ?
C007 C008 1.530(2) . ?
C007 H00A 0.9700 . ?
C007 H00B 0.9700 . ?
C008 C00E 1.522(2) . ?
C008 C00F 1.526(2) . ?
C008 H008 0.9800 . ?
C009 C00G 1.391(3) . ?
C009 C00B 1.414(3) . ?
C00A C00B 1.436(2) . ?
C00A C00H 1.484(3) . ?
C00B C00I 1.405(2) . ?
C00C C00D 1.503(3) . ?
C00C C00E 1.538(2) . ?
C00C H00C 0.9700 . ?
C00C H00D 0.9700 . ?
C00E H00E 0.9700 . ?
C00E H00F 0.9700 . ?
C00F H00G 0.9700 . ?
C00F H00H 0.9700 . ?
C00G C00K 1.389(3) . ?
C00G H00I 0.9300 . ?
C00H C00J 1.517(3) . ?
C00H H00J 0.9700 . ?
C00H H00K 0.9700 . ?
C00I C00L 1.372(4) . ?
C00I H00L 0.9300 . ?
C00J H00M 0.9700 . ?
C00J H00N 0.9700 . ?
C00K C00L 1.383(4) . ?
C00K H00O 0.9300 . ?
C00L H00P 0.9300 . ?
